data_4513769
loop_
_publ_author_name
'Ghorai, Debasish'
'Dutta, Champak'
'Choudhury, Joyanta'

_publ_section_title
;
 Switching of &#x201C;Rollover Pathway&#x201D; in Rhodium(III)-Catalyzed
 C--H Activation of Chelating Molecules
;
_journal_name_full 'ACS Catalysis'
_journal_page_first 709
_journal_paper_doi 10.1021/acscatal.5b02540
_journal_year 2015
_chemical_formula_sum 'C23 H18 F6 N3 P'
_chemical_formula_weight 481.37
_chemical_name_systematic
;
 ?
;
_space_group_crystal_system monoclinic
_space_group_IT_number 15
_space_group_name_Hall '-C 2yc'
_space_group_name_H-M_alt 'C 1 2/c 1'
_symmetry_space_group_name_Hall '-C 2yc'
_symmetry_space_group_name_H-M 'C 1 2/c 1'
_atom_sites_solution_hydrogens geom
_audit_creation_method SHELXL-2014
_cell_angle_alpha 90
_cell_angle_beta 102.00(3)
_cell_angle_gamma 90
_cell_formula_units_Z 8
_cell_length_a 15.136(4)
_cell_length_b 8.965(4)
_cell_length_c 32.085(10)
_cell_measurement_reflns_used 3917
_cell_measurement_temperature 293(2)
_cell_measurement_theta_max 25.366
_cell_measurement_theta_min 2.596
_cell_volume 4259(3)
_computing_cell_refinement 'Bruker XSCANS'
_computing_data_collection 'Bruker XSCANS'
_computing_data_reduction 'Bruker SHELXTL'
_computing_structure_refinement 'SHELXL-2014 (Sheldrick, 2014)'
_computing_structure_solution SIR-92
_diffrn_ambient_temperature 293(2)
_diffrn_measured_fraction_theta_full 1.000
_diffrn_measured_fraction_theta_max 0.999
_diffrn_measurement_device_type 'Bruker APEX-II CCD'
_diffrn_measurement_method '\f and \w scans'
_diffrn_radiation_type MoK\a
_diffrn_radiation_wavelength 0.71073
_diffrn_reflns_av_R_equivalents 0.0465
_diffrn_reflns_av_unetI/netI 0.0414
_diffrn_reflns_laue_measured_fraction_full 1.000
_diffrn_reflns_laue_measured_fraction_max 0.999
_diffrn_reflns_limit_h_max 18
_diffrn_reflns_limit_h_min -18
_diffrn_reflns_limit_k_max 10
_diffrn_reflns_limit_k_min -10
_diffrn_reflns_limit_l_max 38
_diffrn_reflns_limit_l_min -38
_diffrn_reflns_number 24698
_diffrn_reflns_point_group_measured_fraction_full 1.000
_diffrn_reflns_point_group_measured_fraction_max 0.999
_diffrn_reflns_theta_full 25.242
_diffrn_reflns_theta_max 25.366
_diffrn_reflns_theta_min 2.596
_diffrn_source 'sealed tube'
_exptl_absorpt_coefficient_mu 0.198
_exptl_absorpt_correction_T_max 0.976
_exptl_absorpt_correction_T_min 0.962
_exptl_absorpt_correction_type multi-scan
_exptl_absorpt_process_details SADABS
_exptl_crystal_colour Colourless
_exptl_crystal_density_diffrn 1.502
_exptl_crystal_description Needle
_exptl_crystal_F_000 1968
_exptl_crystal_size_max 0.120
_exptl_crystal_size_mid 0.080
_exptl_crystal_size_min 0.050
_refine_diff_density_max 0.844
_refine_diff_density_min -0.425
_refine_diff_density_rms 0.105
_refine_ls_extinction_coef 0.006(2)
_refine_ls_extinction_expression Fc^*^=kFc[1+0.001xFc^2^\l^3^/sin(2\q)]^-1/4^
_refine_ls_extinction_method SHELXL
_refine_ls_goodness_of_fit_ref 1.646
_refine_ls_hydrogen_treatment constr
_refine_ls_matrix_type full
_refine_ls_number_parameters 281
_refine_ls_number_reflns 3917
_refine_ls_number_restraints 0
_refine_ls_restrained_S_all 1.646
_refine_ls_R_factor_all 0.2425
_refine_ls_R_factor_gt 0.1696
_refine_ls_shift/su_max 0.000
_refine_ls_shift/su_mean 0.000
_refine_ls_structure_factor_coef Fsqd
_refine_ls_weighting_details 'w=1/[\s^2^(Fo^2^)+(0.2000P)^2^] where P=(Fo^2^+2Fc^2^)/3'
_refine_ls_weighting_scheme calc
_refine_ls_wR_factor_gt 0.4627
_refine_ls_wR_factor_ref 0.5002
_reflns_Friedel_coverage 0.000
_reflns_number_gt 1841
_reflns_number_total 3917
_reflns_threshold_expression 'I > 2\s(I)'
_cod_data_source_file cs5b02540_si_002.cif
_cod_data_source_block 3a
_cod_original_cell_volume 4259(2)
_cod_database_code 4513769
_shelx_space_group_comment
;
The symmetry employed for this shelxl refinement is uniquely defined
by the following loop, which should always be used as a source of
symmetry information in preference to the above space-group names.
They are only intended as comments.
;
_shelx_estimated_absorpt_t_min 0.977
_shelx_estimated_absorpt_t_max 0.990
_shelxl_version_number 2014-3

loop_
_space_group_symop_operation_xyz
'x, y, z'
'-x, y, -z+1/2'
'x+1/2, y+1/2, z'
'-x+1/2, y+1/2, -z+1/2'
'-x, -y, -z'
'x, -y, z-1/2'
'-x+1/2, -y+1/2, -z'
'x+1/2, -y+1/2, z-1/2'

loop_
_atom_site_label
_atom_site_type_symbol
_atom_site_fract_x
_atom_site_fract_y
_atom_site_fract_z
_atom_site_U_iso_or_equiv
_atom_site_adp_type
_atom_site_occupancy
_atom_site_site_symmetry_order
_atom_site_calc_flag
_atom_site_refinement_flags_posn
_atom_site_refinement_flags_adp
C2 C -0.1044(7) 0.5590(11) 0.5616(3) 0.127(3) Uani 1 1 d . .
H2A H -0.0615 0.6286 0.5771 0.190 Uiso 1 1 calc R U
H2B H -0.1474 0.5326 0.5786 0.190 Uiso 1 1 calc R U
H2C H -0.1354 0.6039 0.5355 0.190 Uiso 1 1 calc R U
N1 N -0.0612(5) 0.4366(8) 0.5529(3) 0.134(3) Uani 1 1 d G .
C3 C -0.0759(5) 0.3770(11) 0.5123(3) 0.179(5) Uani 1 1 d G .
H3 H -0.1167 0.4123 0.4887 0.214 Uiso 1 1 calc R U
C4 C -0.0193(6) 0.2555(9) 0.51317(19) 0.167(5) Uani 1 1 d G .
H4 H -0.0153 0.1948 0.4901 0.201 Uiso 1 1 calc R U
N2 N 0.0304(5) 0.2401(7) 0.5543(2) 0.112(2) Uani 1 1 d G .
C1 C 0.0045(5) 0.3520(8) 0.5789(2) 0.134(3) Uani 1 1 d G .
C7 C 0.0958(5) 0.2645(8) 0.6408(3) 0.101(3) Uani 1 1 d . .
C8 C 0.0388(5) 0.3716(9) 0.6231(2) 0.087(2) Uani 1 1 d . .
N3 N 0.1133(5) 0.0332(9) 0.54632(18) 0.146(3) Uani 1 1 d G .
C5 C 0.0902(4) 0.1414(7) 0.5732(2) 0.154(4) Uani 1 1 d G .
C6 C 0.1293(4) 0.1394(6) 0.6164(2) 0.119(3) Uani 1 1 d G .
C9 C 0.1915(5) 0.0292(8) 0.63275(18) 0.129(3) Uani 1 1 d G .
H9 H 0.2177 0.0278 0.6617 0.155 Uiso 1 1 calc R U
C10 C 0.2146(5) -0.0790(7) 0.6059(3) 0.149(4) Uani 1 1 d G .
H10 H 0.2562 -0.1528 0.6168 0.178 Uiso 1 1 calc R U
C11 C 0.1755(6) -0.0770(8) 0.5627(3) 0.210(7) Uani 1 1 d G .
H11 H 0.1909 -0.1494 0.5447 0.252 Uiso 1 1 calc R U
C12 C 0.1356(5) 0.2576(7) 0.6864(2) 0.0814(19) Uani 1 1 d . .
C13 C 0.2109(6) 0.3294(9) 0.7033(3) 0.108(3) Uani 1 1 d . .
H13 H 0.2384 0.3889 0.6859 0.130 Uiso 1 1 calc R U
C14 C 0.2488(6) 0.3184(9) 0.7452(3) 0.111(3) Uani 1 1 d . .
H14 H 0.3018 0.3702 0.7561 0.134 Uiso 1 1 calc R U
C15 C 0.2092(6) 0.2298(10) 0.7724(3) 0.114(3) Uani 1 1 d . .
H15 H 0.2354 0.2217 0.8013 0.136 Uiso 1 1 calc R U
C16 C 0.1358(8) 0.1601(10) 0.7564(4) 0.124(3) Uani 1 1 d . .
H16 H 0.1097 0.1002 0.7742 0.149 Uiso 1 1 calc R U
C17 C 0.0920(5) 0.1705(9) 0.7120(3) 0.112(3) Uani 1 1 d . .
H17 H 0.0378 0.1220 0.7011 0.135 Uiso 1 1 calc R U
C18 C 0.0114(5) 0.4990(8) 0.6496(2) 0.089(2) Uani 1 1 d . .
C19 C -0.0458(5) 0.4767(9) 0.6764(2) 0.092(2) Uani 1 1 d . .
H19 H -0.0677 0.3812 0.6795 0.110 Uiso 1 1 calc R U
C20 C -0.0717(6) 0.5909(13) 0.6989(3) 0.121(3) Uani 1 1 d . .
H20 H -0.1111 0.5742 0.7172 0.145 Uiso 1 1 calc R U
C21 C -0.0391(8) 0.7307(12) 0.6944(3) 0.130(3) Uani 1 1 d . .
H21 H -0.0596 0.8108 0.7082 0.156 Uiso 1 1 calc R U
C22 C 0.0215(7) 0.7532(10) 0.6707(3) 0.126(3) Uani 1 1 d . .
H22 H 0.0472 0.8471 0.6699 0.152 Uiso 1 1 calc R U
C23 C 0.0472(5) 0.6366(10) 0.6466(3) 0.109(3) Uani 1 1 d . .
H23 H 0.0879 0.6530 0.6290 0.130 Uiso 1 1 calc R U
F1 F 0.2193(6) 0.5475(10) 0.5937(3) 0.246(4) Uani 1 1 d . .
F2 F 0.2773(9) 0.4300(15) 0.5439(4) 0.301(6) Uani 1 1 d . .
F3 F 0.4128(5) 0.4673(9) 0.5823(3) 0.209(3) Uani 1 1 d . .
F4 F 0.3576(12) 0.5674(18) 0.6307(5) 0.361(9) Uani 1 1 d . .
F5 F 0.3199(7) 0.6582(10) 0.5637(4) 0.264(5) Uani 1 1 d . .
F6 F 0.3086(6) 0.3531(9) 0.6078(3) 0.230(4) Uani 1 1 d . .
P1 P 0.3150(2) 0.5107(4) 0.58796(11) 0.1422(14) Uani 1 1 d . .

loop_
_atom_site_aniso_label
_atom_site_aniso_U_11
_atom_site_aniso_U_22
_atom_site_aniso_U_33
_atom_site_aniso_U_23
_atom_site_aniso_U_13
_atom_site_aniso_U_12
C2 0.161(9) 0.104(7) 0.111(7) 0.007(5) 0.021(6) -0.020(6)
N1 0.138(7) 0.119(7) 0.143(8) 0.008(6) 0.022(5) -0.012(5)
C3 0.222(14) 0.143(11) 0.179(13) -0.059(9) 0.061(10) -0.070(10)
C4 0.192(11) 0.213(13) 0.098(8) -0.078(7) 0.032(7) -0.113(10)
N2 0.143(6) 0.109(6) 0.083(5) -0.038(4) 0.023(4) -0.044(4)
C1 0.126(8) 0.165(9) 0.114(8) -0.028(8) 0.033(6) -0.067(7)
C7 0.092(5) 0.076(5) 0.150(8) -0.048(5) 0.058(5) -0.015(4)
C8 0.082(5) 0.094(5) 0.089(5) -0.026(4) 0.026(4) -0.027(4)
N3 0.163(7) 0.151(7) 0.135(6) -0.086(6) 0.054(5) -0.043(5)
C5 0.132(9) 0.153(11) 0.193(12) -0.037(10) 0.067(9) -0.062(7)
C6 0.107(6) 0.102(6) 0.147(8) -0.008(6) 0.024(5) -0.041(5)
C9 0.173(9) 0.074(5) 0.148(8) -0.006(5) 0.051(7) -0.005(5)
C10 0.132(8) 0.092(6) 0.234(13) 0.000(7) 0.065(8) 0.027(5)
C11 0.169(12) 0.30(2) 0.137(11) -0.078(11) -0.021(8) 0.002(12)
C12 0.083(4) 0.070(4) 0.093(5) -0.017(4) 0.022(4) 0.012(4)
C13 0.110(6) 0.115(6) 0.100(6) -0.014(5) 0.021(5) -0.035(5)
C14 0.100(5) 0.120(6) 0.109(6) -0.004(5) 0.011(5) -0.023(5)
C15 0.102(6) 0.110(6) 0.126(7) 0.009(5) 0.017(5) -0.009(5)
C16 0.130(8) 0.097(6) 0.159(9) 0.031(6) 0.061(7) 0.018(6)
C17 0.086(5) 0.088(5) 0.169(9) -0.005(5) 0.043(6) -0.013(4)
C18 0.088(5) 0.095(5) 0.081(5) 0.005(4) 0.011(4) 0.004(4)
C19 0.083(5) 0.105(5) 0.088(5) 0.003(4) 0.018(4) 0.012(4)
C20 0.125(7) 0.142(9) 0.103(6) -0.002(6) 0.042(5) 0.041(6)
C21 0.132(8) 0.103(8) 0.151(9) -0.012(6) 0.020(7) 0.047(6)
C22 0.128(7) 0.095(6) 0.153(8) -0.005(6) 0.022(7) 0.002(5)
C23 0.094(5) 0.104(6) 0.133(7) -0.023(5) 0.036(4) -0.028(4)
F1 0.212(8) 0.204(7) 0.384(12) 0.075(7) 0.205(8) 0.042(6)
F2 0.305(13) 0.290(13) 0.309(12) -0.083(11) 0.071(10) 0.025(9)
F3 0.156(6) 0.250(8) 0.250(8) 0.066(6) 0.106(5) 0.025(5)
F4 0.366(17) 0.41(2) 0.285(13) -0.153(13) 0.017(12) 0.107(14)
F5 0.247(9) 0.196(7) 0.400(13) 0.112(8) 0.180(9) 0.020(7)
F6 0.215(8) 0.161(6) 0.348(12) 0.071(7) 0.135(8) 0.018(5)
P1 0.154(3) 0.144(3) 0.148(3) 0.013(2) 0.075(2) -0.0143(18)

loop_
_atom_type_symbol
_atom_type_description
_atom_type_scat_dispersion_real
_atom_type_scat_dispersion_imag
_atom_type_scat_source
C C 0.0033 0.0016 'International Tables Vol C Tables 4.2.6.8 and 6.1.1.4'
H H 0.0000 0.0000 'International Tables Vol C Tables 4.2.6.8 and 6.1.1.4'
N N 0.0061 0.0033 'International Tables Vol C Tables 4.2.6.8 and 6.1.1.4'
F F 0.0171 0.0103 'International Tables Vol C Tables 4.2.6.8 and 6.1.1.4'
P P 0.1023 0.0942 'International Tables Vol C Tables 4.2.6.8 and 6.1.1.4'

loop_
_geom_angle_atom_site_label_1
_geom_angle_atom_site_label_2
_geom_angle_atom_site_label_3
_geom_angle
N1 C2 H2A 109.5
N1 C2 H2B 109.5
H2A C2 H2B 109.5
N1 C2 H2C 109.5
H2A C2 H2C 109.5
H2B C2 H2C 109.5
C2 N1 C3 121.6(8)
C2 N1 C1 130.3(8)
C3 N1 C1 108.0
N1 C3 C4 108.0
N1 C3 H3 126.0
C4 C3 H3 126.0
N2 C4 C3 108.0
N2 C4 H4 126.0
C3 C4 H4 126.0
C5 N2 C4 133.7(6)
C5 N2 C1 118.2(6)
C4 N2 C1 108.0
N2 C1 N1 108.0
N2 C1 C8 125.0(7)
N1 C1 C8 127.0(7)
C8 C7 C12 123.4(6)
C8 C7 C6 124.8(8)
C12 C7 C6 111.9(7)
C7 C8 C1 113.9(7)
C7 C8 C18 121.8(7)
C1 C8 C18 124.3(7)
C5 N3 C11 120.0
N2 C5 N3 114.8(6)
N2 C5 C6 125.2(6)
N3 C5 C6 120.0
C9 C6 C5 120.0
C9 C6 C7 127.3(6)
C5 C6 C7 112.7(6)
C6 C9 C10 120.0
C6 C9 H9 120.0
C10 C9 H9 120.0
C9 C10 C11 120.0
C9 C10 H10 120.0
C11 C10 H10 120.0
C10 C11 N3 120.0
C10 C11 H11 120.0
N3 C11 H11 120.0
C13 C12 C17 120.1(8)
C13 C12 C7 122.0(7)
C17 C12 C7 117.8(7)
C12 C13 C14 121.7(8)
C12 C13 H13 119.2
C14 C13 H13 119.2
C13 C14 C15 120.8(8)
C13 C14 H14 119.6
C15 C14 H14 119.6
C16 C15 C14 118.2(9)
C16 C15 H15 120.9
C14 C15 H15 120.9
C15 C16 C17 123.0(8)
C15 C16 H16 118.5
C17 C16 H16 118.5
C12 C17 C16 116.2(7)
C12 C17 H17 121.9
C16 C17 H17 121.9
C23 C18 C19 119.6(7)
C23 C18 C8 118.8(7)
C19 C18 C8 121.6(7)
C20 C19 C18 121.3(8)
C20 C19 H19 119.4
C18 C19 H19 119.4
C19 C20 C21 119.1(9)
C19 C20 H20 120.5
C21 C20 H20 120.5
C22 C21 C20 120.6(9)
C22 C21 H21 119.7
C20 C21 H21 119.7
C21 C22 C23 120.5(9)
C21 C22 H22 119.8
C23 C22 H22 119.8
C18 C23 C22 118.7(8)
C18 C23 H23 120.7
C22 C23 H23 120.7
F4 P1 F1 93.2(7)
F4 P1 F5 96.6(8)
F1 P1 F5 91.2(5)
F4 P1 F6 89.1(8)
F1 P1 F6 90.3(4)
F5 P1 F6 173.9(6)
F4 P1 F3 87.3(7)
F1 P1 F3 178.1(5)
F5 P1 F3 90.6(4)
F6 P1 F3 87.9(4)
F4 P1 F2 172.2(7)
F1 P1 F2 91.8(7)
F5 P1 F2 89.3(7)
F6 P1 F2 84.8(6)
F3 P1 F2 87.5(6)

loop_
_geom_bond_atom_site_label_1
_geom_bond_atom_site_label_2
_geom_bond_distance
C2 N1 1.336(11)
C2 H2A 0.9600
C2 H2B 0.9600
C2 H2C 0.9600
N1 C3 1.383(4)
N1 C1 1.383(4)
C3 C4 1.383(4)
C3 H3 0.9300
C4 N2 1.383(4)
C4 H4 0.9300
N2 C5 1.320(8)
N2 C1 1.383(4)
C1 C8 1.418(9)
C7 C8 1.336(11)
C7 C12 1.463(11)
C7 C6 1.514(8)
C8 C18 1.530(10)
N3 C5 1.3900
N3 C11 1.3900
C5 C6 1.3900
C6 C9 1.3900
C9 C10 1.3900
C9 H9 0.9300
C10 C11 1.3900
C10 H10 0.9300
C11 H11 0.9300
C12 C13 1.323(10)
C12 C17 1.395(10)
C13 C14 1.351(10)
C13 H13 0.9300
C14 C15 1.404(12)
C14 H14 0.9300
C15 C16 1.285(12)
C15 H15 0.9300
C16 C17 1.445(11)
C16 H16 0.9300
C17 H17 0.9300
C18 C23 1.358(10)
C18 C19 1.357(9)
C19 C20 1.357(11)
C19 H19 0.9300
C20 C21 1.365(13)
C20 H20 0.9300
C21 C22 1.325(13)
C21 H21 0.9300
C22 C23 1.401(12)
C22 H22 0.9300
C23 H23 0.9300
F1 P1 1.533(7)
F2 P1 1.585(12)
F3 P1 1.576(7)
F4 P1 1.477(13)
F5 P1 1.543(8)
F6 P1 1.561(8)

loop_
_geom_hbond_atom_site_label_D
_geom_hbond_atom_site_label_H
_geom_hbond_atom_site_label_A
_geom_hbond_distance_DH
_geom_hbond_distance_HA
_geom_hbond_distance_DA
_geom_hbond_angle_DHA
_geom_hbond_site_symmetry_A
C4 H4 N3 0.93 2.65 3.352(9) 132.8 5_556
C11 H11 F5 0.93 2.58 3.222(12) 126.5 1_545
C4 H4 N3 0.93 2.65 3.352(9) 132.8 5_556
C11 H11 F5 0.93 2.58 3.222(12) 126.5 1_545

loop_
_geom_torsion_atom_site_label_1
_geom_torsion_atom_site_label_2
_geom_torsion_atom_site_label_3
_geom_torsion_atom_site_label_4
_geom_torsion
C2 N1 C3 C4 177.6(8)
C1 N1 C3 C4 0.0
N1 C3 C4 N2 0.0
C3 C4 N2 C5 176.4(8)
C3 C4 N2 C1 0.0
C5 N2 C1 N1 -177.0(7)
C4 N2 C1 N1 0.0
C5 N2 C1 C8 1.4(7)
C4 N2 C1 C8 178.5(6)
C2 N1 C1 N2 -177.4(9)
C3 N1 C1 N2 0.0
C2 N1 C1 C8 4.2(10)
C3 N1 C1 C8 -178.4(6)
C12 C7 C8 C1 -176.6(6)
C6 C7 C8 C1 5.3(9)
C12 C7 C8 C18 1.1(11)
C6 C7 C8 C18 -177.0(6)
N2 C1 C8 C7 -4.3(8)
N1 C1 C8 C7 173.9(6)
N2 C1 C8 C18 178.0(5)
N1 C1 C8 C18 -3.8(9)
C4 N2 C5 N3 4.4(8)
C1 N2 C5 N3 -179.5(4)
C4 N2 C5 C6 -175.4(4)
C1 N2 C5 C6 0.6(7)
C11 N3 C5 N2 -179.8(6)
C11 N3 C5 C6 0.0
N2 C5 C6 C9 179.8(7)
N3 C5 C6 C9 0.0
N2 C5 C6 C7 0.3(6)
N3 C5 C6 C7 -179.6(5)
C8 C7 C6 C9 176.9(6)
C12 C7 C6 C9 -1.4(8)
C8 C7 C6 C5 -3.6(8)
C12 C7 C6 C5 178.2(5)
C5 C6 C9 C10 0.0
C7 C6 C9 C10 179.5(6)
C6 C9 C10 C11 0.0
C9 C10 C11 N3 0.0
C5 N3 C11 C10 0.0
C8 C7 C12 C13 -86.7(9)
C6 C7 C12 C13 91.6(8)
C8 C7 C12 C17 94.1(9)
C6 C7 C12 C17 -87.6(7)
C17 C12 C13 C14 1.5(12)
C7 C12 C13 C14 -177.8(7)
C12 C13 C14 C15 -0.1(13)
C13 C14 C15 C16 -0.3(13)
C14 C15 C16 C17 -0.8(13)
C13 C12 C17 C16 -2.5(11)
C7 C12 C17 C16 176.8(6)
C15 C16 C17 C12 2.2(12)
C7 C8 C18 C23 105.3(8)
C1 C8 C18 C23 -77.2(9)
C7 C8 C18 C19 -73.2(9)
C1 C8 C18 C19 104.3(8)
C23 C18 C19 C20 3.4(11)
C8 C18 C19 C20 -178.2(7)
C18 C19 C20 C21 -0.2(12)
C19 C20 C21 C22 -4.4(14)
C20 C21 C22 C23 5.8(15)
C19 C18 C23 C22 -2.0(11)
C8 C18 C23 C22 179.6(7)
C21 C22 C23 C18 -2.6(13)
